data_2223960
loop_
_publ_author_name
'Ton, Cuong Quoc'
'Bolte, Michael'

_publ_section_title
;
 2-Hydroxybenzyl alcohol--phenanthroline (1/1)
;
_journal_coeditor_code OM2291
_journal_issue 11
_journal_name_full 'Acta Crystallographica Section E'
_journal_page_first o2936
_journal_paper_doi 10.1107/S1600536809044699
_journal_volume 65
_journal_year 2009
_chemical_formula_iupac 'C12 H8 N2, C7 H8 O2'
_chemical_formula_moiety 'C12 H8 N2, C7 H8 O2'
_chemical_formula_sum 'C19 H16 N2 O2'
_chemical_formula_weight 304.34
_chemical_name_systematic
;
2-Hydroxybenzyl alcohol--phenanthroline (1/1)
;
_space_group_IT_number 14
_symmetry_cell_setting monoclinic
_symmetry_space_group_name_Hall '-P 2yn'
_symmetry_space_group_name_H-M 'P 1 21/n 1'
_atom_sites_solution_hydrogens geom
_atom_sites_solution_primary direct
_atom_sites_solution_secondary difmap
_audit_creation_method SHELXL-97
_cell_angle_alpha 90.00
_cell_angle_beta 109.13(3)
_cell_angle_gamma 90.00
_cell_formula_units_Z 4
_cell_length_a 7.2640(10)
_cell_length_b 20.256(3)
_cell_length_c 11.082(2)
_cell_measurement_reflns_used 11957
_cell_measurement_temperature 173(2)
_cell_measurement_theta_max 25.0
_cell_measurement_theta_min 3.0
_cell_volume 1540.6(5)
_computing_cell_refinement 'X-AREA (Stoe & Cie, 2001)'
_computing_data_collection 'X-AREA (Stoe & Cie, 2001)'
_computing_data_reduction 'X-AREA (Stoe & Cie, 2001)'
_computing_molecular_graphics 'XP in SHELXTL-Plus (Sheldrick, 2008)'
_computing_publication_material 'SHELXL97 (Sheldrick, 2008) and PLATON (Spek, 2009)'
_computing_structure_refinement 'SHELXL97 (Sheldrick, 2008)'
_computing_structure_solution 'SHELXS97 (Sheldrick, 2008)'
_diffrn_ambient_temperature 173(2)
_diffrn_measured_fraction_theta_full 0.997
_diffrn_measured_fraction_theta_max 0.982
_diffrn_measurement_device_type 'Stoe IPDS II two-circle'
_diffrn_measurement_method \w
_diffrn_radiation_monochromator graphite
_diffrn_radiation_source 'fine-focus sealed tube'
_diffrn_radiation_type MoK\a
_diffrn_radiation_wavelength 0.71073
_diffrn_reflns_av_R_equivalents 0.0355
_diffrn_reflns_av_sigmaI/netI 0.0173
_diffrn_reflns_limit_h_max 8
_diffrn_reflns_limit_h_min -8
_diffrn_reflns_limit_k_max 24
_diffrn_reflns_limit_k_min -24
_diffrn_reflns_limit_l_max 13
_diffrn_reflns_limit_l_min -13
_diffrn_reflns_number 20425
_diffrn_reflns_theta_full 25.00
_diffrn_reflns_theta_max 25.69
_diffrn_reflns_theta_min 2.80
_diffrn_standards_number 0
_exptl_absorpt_coefficient_mu 0.086
_exptl_absorpt_correction_type none
_exptl_crystal_colour colourless
_exptl_crystal_density_diffrn 1.312
_exptl_crystal_density_method 'not measured'
_exptl_crystal_description block
_exptl_crystal_F_000 640
_exptl_crystal_size_max 0.60
_exptl_crystal_size_mid 0.50
_exptl_crystal_size_min 0.30
_refine_diff_density_max 0.154
_refine_diff_density_min -0.212
_refine_ls_extinction_method none
_refine_ls_goodness_of_fit_ref 1.061
_refine_ls_hydrogen_treatment constr
_refine_ls_matrix_type full
_refine_ls_number_parameters 208
_refine_ls_number_reflns 2885
_refine_ls_number_restraints 0
_refine_ls_restrained_S_all 1.061
_refine_ls_R_factor_all 0.0454
_refine_ls_R_factor_gt 0.0382
_refine_ls_shift/su_max 0.001
_refine_ls_shift/su_mean 0.000
_refine_ls_structure_factor_coef Fsqd
_refine_ls_weighting_details 'calc w=1/[\s^2^(Fo^2^)+(0.0569P)^2^+0.2526P] where P=(Fo^2^+2Fc^2^)/3'
_refine_ls_weighting_scheme calc
_refine_ls_wR_factor_gt 0.0951
_refine_ls_wR_factor_ref 0.0993
_reflns_number_gt 2518
_reflns_number_total 2885
_reflns_threshold_expression I>2\s(I)
_cod_data_source_file om2291.cif
_cod_data_source_block I
_cod_depositor_comments
;
The following automatic conversions were performed:
'_symmetry_cell_setting' value 'Monoclinic' changed to 'monoclinic'
according to '/home/saulius/struct/CIF-dictionaries/cif_core.dic'
dictionary named 'cif_core.dic' version 2.4.1 from 2010-06-29.

Automatic conversion script
Id: cif_fix_enum 1527 2010-12-29 10:47:43Z saulius 

The following automatic conversions were performed:

'_symmetry_cell_setting' value 'Monoclinic' changed to 'monoclinic'
according to /home/saulius/struct/CIF-dictionaries/cif_core.dic
dictionary named 'cif_core.dic' version 2.4.1 from 2010-06-29.

Automatic conversion script
Id: cif_fix_values 1715 2011-07-08 13:25:40Z adriana 
;
_cod_original_cell_volume 1540.6(4)
_cod_original_sg_symbol_H-M 'P 21/n'
_cod_database_code 2223960
_cod_database_fobs_code 2223960

loop_
_symmetry_equiv_pos_as_xyz
'x, y, z'
'-x+1/2, y+1/2, -z+1/2'
'-x, -y, -z'
'x-1/2, -y-1/2, z-1/2'

loop_
_atom_site_type_symbol
_atom_site_label
_atom_site_fract_x
_atom_site_fract_y
_atom_site_fract_z
_atom_site_U_iso_or_equiv
_atom_site_adp_type
_atom_site_calc_flag
_atom_site_refinement_flags
_atom_site_occupancy
_atom_site_disorder_assembly
_atom_site_disorder_group
N N1 0.68091(17) 0.08958(5) 0.49625(11) 0.0357(3) Uani d . 1 . .
N N2 0.89787(17) 0.03273(5) 0.72184(11) 0.0371(3) Uani d . 1 . .
C C1 0.72912(18) 0.02470(6) 0.49544(13) 0.0330(3) Uani d . 1 . .
C C2 0.5740(2) 0.11589(7) 0.38637(14) 0.0418(3) Uani d . 1 . .
H H2 0.5403 0.1612 0.3860 0.050 Uiso calc R 1 . .
C C3 0.5071(2) 0.08146(8) 0.27060(15) 0.0478(4) Uani d . 1 . .
H H3 0.4303 0.1029 0.1945 0.057 Uiso calc R 1 . .
C C4 0.5553(2) 0.01591(8) 0.26982(15) 0.0477(4) Uani d . 1 . .
H H4 0.5114 -0.0087 0.1927 0.057 Uiso calc R 1 . .
C C5 0.6694(2) -0.01440(7) 0.38328(14) 0.0398(3) Uani d . 1 . .
C C6 0.7275(2) -0.08270(7) 0.38997(17) 0.0480(4) Uani d . 1 . .
H H6 0.6881 -0.1088 0.3146 0.058 Uiso calc R 1 . .
C C7 0.8361(2) -0.11014(7) 0.50050(18) 0.0497(4) Uani d . 1 . .
H H7 0.8733 -0.1552 0.5017 0.060 Uiso calc R 1 . .
C C8 0.8973(2) -0.07275(6) 0.61706(15) 0.0406(3) Uani d . 1 . .
C C9 1.0057(2) -0.10017(7) 0.73516(18) 0.0513(4) Uani d . 1 . .
H H9 1.0437 -0.1452 0.7402 0.062 Uiso calc R 1 . .
C C10 1.0568(2) -0.06217(8) 0.84299(18) 0.0526(4) Uani d . 1 . .
H H10 1.1285 -0.0803 0.9238 0.063 Uiso calc R 1 . .
C C11 1.0001(2) 0.00436(7) 0.83078(15) 0.0459(4) Uani d . 1 . .
H H11 1.0376 0.0308 0.9057 0.055 Uiso calc R 1 . .
C C12 0.84467(19) -0.00511(6) 0.61498(13) 0.0342(3) Uani d . 1 . .
O O1 0.96385(12) 0.19916(5) 0.97867(8) 0.0343(2) Uani d . 1 . .
H H1O 0.9040 0.1823 0.8970 0.051 Uiso d R 1 . .
O O2 1.25869(12) 0.33737(4) 1.24759(8) 0.0299(2) Uani d . 1 . .
H H2O 1.2750 0.3699 1.2006 0.045 Uiso d R 1 . .
C C13 1.16077(16) 0.20302(6) 1.00360(11) 0.0254(3) Uani d . 1 . .
C C14 1.26346(16) 0.24552(6) 1.10244(11) 0.0252(3) Uani d . 1 . .
C C15 1.46410(17) 0.25043(6) 1.13083(12) 0.0300(3) Uani d . 1 . .
H H15 1.5363 0.2785 1.1984 0.036 Uiso calc R 1 . .
C C16 1.56203(18) 0.21500(6) 1.06219(13) 0.0333(3) Uani d . 1 . .
H H16 1.6992 0.2192 1.0829 0.040 Uiso calc R 1 . .
C C17 1.45820(18) 0.17387(6) 0.96403(12) 0.0325(3) Uani d . 1 . .
H H17 1.5239 0.1501 0.9164 0.039 Uiso calc R 1 . .
C C18 1.25733(18) 0.16711(6) 0.93473(12) 0.0293(3) Uani d . 1 . .
H H18 1.1863 0.1382 0.8682 0.035 Uiso calc R 1 . .
C C19 1.15095(17) 0.28505(6) 1.17128(11) 0.0297(3) Uani d . 1 . .
H H19A 1.0333 0.3037 1.1071 0.036 Uiso calc R 1 . .
H H19B 1.1069 0.2548 1.2265 0.036 Uiso calc R 1 . .

loop_
_atom_site_aniso_label
_atom_site_aniso_U_11
_atom_site_aniso_U_22
_atom_site_aniso_U_33
_atom_site_aniso_U_12
_atom_site_aniso_U_13
_atom_site_aniso_U_23
N1 0.0415(6) 0.0277(5) 0.0471(7) -0.0037(5) 0.0269(5) -0.0039(5)
N2 0.0471(7) 0.0279(6) 0.0456(7) -0.0038(5) 0.0277(5) -0.0007(5)
C1 0.0352(7) 0.0267(6) 0.0486(8) -0.0082(5) 0.0295(6) -0.0070(5)
C2 0.0450(8) 0.0384(8) 0.0490(8) -0.0024(6) 0.0248(7) 0.0022(6)
C3 0.0454(8) 0.0580(10) 0.0469(8) -0.0112(7) 0.0244(7) 0.0013(7)
C4 0.0474(8) 0.0588(10) 0.0470(8) -0.0211(7) 0.0293(7) -0.0152(7)
C5 0.0415(7) 0.0374(7) 0.0552(9) -0.0164(6) 0.0356(7) -0.0155(6)
C6 0.0556(9) 0.0368(8) 0.0695(11) -0.0192(7) 0.0449(9) -0.0242(7)
C7 0.0539(9) 0.0247(7) 0.0892(13) -0.0095(6) 0.0490(9) -0.0169(7)
C8 0.0388(7) 0.0240(6) 0.0719(10) -0.0049(5) 0.0357(7) -0.0035(6)
C9 0.0459(8) 0.0278(7) 0.0909(13) 0.0019(6) 0.0371(9) 0.0081(8)
C10 0.0484(9) 0.0439(8) 0.0702(11) 0.0004(7) 0.0257(8) 0.0165(8)
C11 0.0534(9) 0.0402(8) 0.0509(9) -0.0057(6) 0.0263(7) 0.0027(6)
C12 0.0365(7) 0.0250(6) 0.0538(8) -0.0066(5) 0.0321(6) -0.0056(5)
O1 0.0208(4) 0.0510(6) 0.0310(5) -0.0017(4) 0.0083(3) -0.0068(4)
O2 0.0376(5) 0.0240(4) 0.0281(4) -0.0015(3) 0.0108(4) 0.0035(3)
C13 0.0224(5) 0.0288(6) 0.0254(6) 0.0018(4) 0.0084(4) 0.0058(5)
C14 0.0248(6) 0.0253(6) 0.0264(6) 0.0022(4) 0.0094(5) 0.0061(5)
C15 0.0254(6) 0.0291(6) 0.0349(6) -0.0022(5) 0.0090(5) 0.0024(5)
C16 0.0232(6) 0.0341(7) 0.0446(7) 0.0017(5) 0.0138(5) 0.0059(6)
C17 0.0323(6) 0.0325(6) 0.0380(7) 0.0079(5) 0.0188(5) 0.0061(5)
C18 0.0304(6) 0.0299(6) 0.0283(6) 0.0024(5) 0.0105(5) 0.0016(5)
C19 0.0263(6) 0.0326(6) 0.0311(6) -0.0018(5) 0.0104(5) -0.0024(5)

loop_
_atom_type_symbol
_atom_type_description
_atom_type_scat_dispersion_real
_atom_type_scat_dispersion_imag
_atom_type_scat_source
C C 0.0033 0.0016 'International Tables Vol C Tables 4.2.6.8 and 6.1.1.4'
H H 0.0000 0.0000 'International Tables Vol C Tables 4.2.6.8 and 6.1.1.4'
N N 0.0061 0.0033 'International Tables Vol C Tables 4.2.6.8 and 6.1.1.4'
O O 0.0106 0.0060 'International Tables Vol C Tables 4.2.6.8 and 6.1.1.4'

loop_
_geom_angle_atom_site_label_1
_geom_angle_atom_site_label_2
_geom_angle_atom_site_label_3
_geom_angle_site_symmetry_1
_geom_angle_site_symmetry_3
_geom_angle
_geom_angle_publ_flag
C2 N1 C1 . . 117.24(12) ?
C11 N2 C12 . . 117.73(12) ?
N1 C1 C5 . . 122.70(13) ?
N1 C1 C12 . . 118.04(12) ?
C5 C1 C12 . . 119.26(12) ?
N1 C2 C3 . . 124.43(14) ?
N1 C2 H2 . . 117.8 ?
C3 C2 H2 . . 117.8 ?
C4 C3 C2 . . 118.34(15) ?
C4 C3 H3 . . 120.8 ?
C2 C3 H3 . . 120.8 ?
C3 C4 C5 . . 119.67(14) ?
C3 C4 H4 . . 120.2 ?
C5 C4 H4 . . 120.2 ?
C4 C5 C1 . . 117.62(13) ?
C4 C5 C6 . . 122.97(14) ?
C1 C5 C6 . . 119.42(15) ?
C7 C6 C5 . . 121.31(14) ?
C7 C6 H6 . . 119.3 ?
C5 C6 H6 . . 119.3 ?
C6 C7 C8 . . 121.26(13) ?
C6 C7 H7 . . 119.4 ?
C8 C7 H7 . . 119.4 ?
C9 C8 C12 . . 117.59(14) ?
C9 C8 C7 . . 122.96(14) ?
C12 C8 C7 . . 119.44(14) ?
C10 C9 C8 . . 120.10(14) ?
C10 C9 H9 . . 119.9 ?
C8 C9 H9 . . 119.9 ?
C9 C10 C11 . . 118.03(16) ?
C9 C10 H10 . . 121.0 ?
C11 C10 H10 . . 121.0 ?
N2 C11 C10 . . 124.36(15) ?
N2 C11 H11 . . 117.8 ?
C10 C11 H11 . . 117.8 ?
N2 C12 C8 . . 122.19(13) ?
N2 C12 C1 . . 118.51(11) ?
C8 C12 C1 . . 119.30(12) ?
C13 O1 H1O . . 110.0 ?
C19 O2 H2O . . 111.4 ?
O1 C13 C18 . . 122.60(11) ?
O1 C13 C14 . . 116.55(10) ?
C18 C13 C14 . . 120.85(11) ?
C15 C14 C13 . . 118.11(11) ?
C15 C14 C19 . . 123.11(11) ?
C13 C14 C19 . . 118.77(10) ?
C14 C15 C16 . . 121.53(12) ?
C14 C15 H15 . . 119.2 ?
C16 C15 H15 . . 119.2 ?
C17 C16 C15 . . 119.61(11) ?
C17 C16 H16 . . 120.2 ?
C15 C16 H16 . . 120.2 ?
C16 C17 C18 . . 120.15(11) ?
C16 C17 H17 . . 119.9 ?
C18 C17 H17 . . 119.9 ?
C17 C18 C13 . . 119.73(12) ?
C17 C18 H18 . . 120.1 ?
C13 C18 H18 . . 120.1 ?
O2 C19 C14 . . 114.26(10) ?
O2 C19 H19A . . 108.7 ?
C14 C19 H19A . . 108.7 ?
O2 C19 H19B . . 108.7 ?
C14 C19 H19B . . 108.7 ?
H19A C19 H19B . . 107.6 ?

loop_
_geom_bond_atom_site_label_1
_geom_bond_atom_site_label_2
_geom_bond_site_symmetry_2
_geom_bond_distance
_geom_bond_publ_flag
N1 C2 . 1.3230(19) ?
N1 C1 . 1.3609(17) ?
N2 C11 . 1.3235(19) ?
N2 C12 . 1.3562(17) ?
C1 C5 . 1.4166(19) ?
C1 C12 . 1.448(2) ?
C2 C3 . 1.400(2) ?
C2 H2 . 0.9500 ?
C3 C4 . 1.374(2) ?
C3 H3 . 0.9500 ?
C4 C5 . 1.401(2) ?
C4 H4 . 0.9500 ?
C5 C6 . 1.441(2) ?
C6 C7 . 1.341(2) ?
C6 H6 . 0.9500 ?
C7 C8 . 1.437(2) ?
C7 H7 . 0.9500 ?
C8 C9 . 1.402(2) ?
C8 C12 . 1.4206(18) ?
C9 C10 . 1.366(3) ?
C9 H9 . 0.9500 ?
C10 C11 . 1.403(2) ?
C10 H10 . 0.9500 ?
C11 H11 . 0.9500 ?
O1 C13 . 1.3674(14) ?
O1 H1O . 0.9310 ?
O2 C19 . 1.4203(15) ?
O2 H2O . 0.8714 ?
C13 C18 . 1.3980(17) ?
C13 C14 . 1.4006(17) ?
C14 C15 . 1.3901(17) ?
C14 C19 . 1.5165(16) ?
C15 C16 . 1.3979(18) ?
C15 H15 . 0.9500 ?
C16 C17 . 1.3816(19) ?
C16 H16 . 0.9500 ?
C17 C18 . 1.3938(18) ?
C17 H17 . 0.9500 ?
C18 H18 . 0.9500 ?
C19 H19A . 0.9900 ?
C19 H19B . 0.9900 ?

loop_
_geom_hbond_atom_site_label_D
_geom_hbond_atom_site_label_H
_geom_hbond_atom_site_label_A
_geom_hbond_site_symmetry_A
_geom_hbond_distance_DH
_geom_hbond_distance_HA
_geom_hbond_distance_DA
_geom_hbond_angle_DHA
O1 H1O O2 4_565 0.93 1.69 2.6125(14) 168.4
O2 H2O N1 4_666 0.87 2.29 3.0390(15) 143.7
O2 H2O N2 4_666 0.87 2.15 2.8663(14) 139.7

loop_
_geom_torsion_atom_site_label_1
_geom_torsion_atom_site_label_2
_geom_torsion_atom_site_label_3
_geom_torsion_atom_site_label_4
_geom_torsion_site_symmetry_1
_geom_torsion_site_symmetry_2
_geom_torsion_site_symmetry_3
_geom_torsion_site_symmetry_4
_geom_torsion
_geom_torsion_publ_flag
C2 N1 C1 C5 . . . . -0.08(18) ?
C2 N1 C1 C12 . . . . -179.49(11) ?
C1 N1 C2 C3 . . . . 0.4(2) ?
N1 C2 C3 C4 . . . . -0.2(2) ?
C2 C3 C4 C5 . . . . -0.3(2) ?
C3 C4 C5 C1 . . . . 0.55(19) ?
C3 C4 C5 C6 . . . . -179.40(13) ?
N1 C1 C5 C4 . . . . -0.37(18) ?
C12 C1 C5 C4 . . . . 179.04(11) ?
N1 C1 C5 C6 . . . . 179.58(11) ?
C12 C1 C5 C6 . . . . -1.02(17) ?
C4 C5 C6 C7 . . . . -179.66(13) ?
C1 C5 C6 C7 . . . . 0.40(19) ?
C5 C6 C7 C8 . . . . 0.6(2) ?
C6 C7 C8 C9 . . . . 177.95(13) ?
C6 C7 C8 C12 . . . . -1.0(2) ?
C12 C8 C9 C10 . . . . 0.1(2) ?
C7 C8 C9 C10 . . . . -178.94(13) ?
C8 C9 C10 C11 . . . . -0.9(2) ?
C12 N2 C11 C10 . . . . -0.1(2) ?
C9 C10 C11 N2 . . . . 1.0(2) ?
C11 N2 C12 C8 . . . . -0.86(18) ?
C11 N2 C12 C1 . . . . 178.66(11) ?
C9 C8 C12 N2 . . . . 0.86(18) ?
C7 C8 C12 N2 . . . . 179.91(11) ?
C9 C8 C12 C1 . . . . -178.65(11) ?
C7 C8 C12 C1 . . . . 0.40(18) ?
N1 C1 C12 N2 . . . . 0.52(17) ?
C5 C1 C12 N2 . . . . -178.92(10) ?
N1 C1 C12 C8 . . . . -179.96(11) ?
C5 C1 C12 C8 . . . . 0.61(17) ?
O1 C13 C14 C15 . . . . 179.69(10) ?
C18 C13 C14 C15 . . . . -0.63(17) ?
O1 C13 C14 C19 . . . . -1.68(15) ?
C18 C13 C14 C19 . . . . 178.01(11) ?
C13 C14 C15 C16 . . . . 0.95(17) ?
C19 C14 C15 C16 . . . . -177.62(11) ?
C14 C15 C16 C17 . . . . -0.24(19) ?
C15 C16 C17 C18 . . . . -0.81(18) ?
C16 C17 C18 C13 . . . . 1.12(18) ?
O1 C13 C18 C17 . . . . 179.27(11) ?
C14 C13 C18 C17 . . . . -0.39(17) ?
C15 C14 C19 O2 . . . . 12.73(16) ?
C13 C14 C19 O2 . . . . -165.84(10) ?

loop_
_cod_related_entry_id
_cod_related_entry_database
_cod_related_entry_code
1 ChemSpider 30655929
